data_7243511
loop_
_publ_author_name
'Yan, Bingjia'
'Horton, Peter N.'
'Weston, Simon C.'
'Russell, Andrea E.'
'Grossel, Martin C.'

_publ_section_title
;
 Novel TCNQ-stacking motifs in (12-crown-4)-complexes of alkali metal TCNQ
 salts
;
_journal_issue 38
_journal_name_full CrystEngComm
_journal_page_first 6755
_journal_page_last 6760
_journal_paper_doi 10.1039/D1CE01075A
_journal_volume 23
_journal_year 2021
_chemical_formula_moiety 'C16 H32 Na O8, 2(C12 H4 N4)'
_chemical_formula_sum 'C40 H40 N8 Na O8'
_chemical_formula_weight 783.79
_space_group_crystal_system triclinic
_space_group_IT_number 2
_space_group_name_Hall '-P 1'
_space_group_name_H-M_alt 'P -1'
_atom_sites_solution_hydrogens geom
_atom_sites_solution_primary dual
_audit_creation_date 2020-05-29
_audit_creation_method
;
Olex2 1.3
(compiled 2020.02.04 svn.rd84adfe8 for OlexSys, GUI svn.r6032)
;
_audit_update_record
;
2021-08-06 deposited with the CCDC.	2021-08-31 downloaded from the CCDC.
;
_cell_angle_alpha 78.737(2)
_cell_angle_beta 86.244(2)
_cell_angle_gamma 85.714(2)
_cell_formula_units_Z 2
_cell_length_a 8.1103(2)
_cell_length_b 13.6858(4)
_cell_length_c 17.7029(5)
_cell_measurement_reflns_used 13546
_cell_measurement_temperature 100(2)
_cell_measurement_theta_max 29.9700
_cell_measurement_theta_min 2.8210
_cell_volume 1919.11(9)
_computing_cell_refinement 'CrysAlisPro 1.171.40.79a (Rigaku OD, 2020)'
_computing_data_collection 'CrystalClear-SM Expert 3.1 b27 (Rigaku, 2013)'
_computing_data_reduction 'CrysAlisPro 1.171.40.79a (Rigaku OD, 2020)'
_computing_molecular_graphics 'Olex2 1.3 (Dolomanov et al., 2009)'
_computing_publication_material 'Olex2 1.3 (Dolomanov et al., 2009)'
_computing_structure_refinement 'SHELXL 2018/3 (Sheldrick, 2015)'
_computing_structure_solution 'SHELXT 2018/2 (Sheldrick, 2018)'
_diffrn_ambient_temperature 100(2)
_diffrn_detector 'CCD area detector'
_diffrn_detector_area_resol_mean 28.5714
_diffrn_detector_type 'Rigaku HG Saturn724+ (2x2 bin mode)'
_diffrn_measured_fraction_theta_full 0.994
_diffrn_measured_fraction_theta_max 0.992
_diffrn_measurement_details
;
List of Runs (angles in degrees, time in seconds):

  # Type    Start    End  Width  t~exp~   \w     \q     \k     \f   Frames
#--------------------------------------------------------------------------
  1  \w    -78.00  22.00   1.00   40.00    --  -17.00 -72.00  30.00  100
  2  \w    -69.00  22.00   1.00   40.00    --  -17.00 -72.00-150.00   91
  3  \w    -27.00  73.00   1.00   40.00    --  -17.00  72.00 -30.00  100
  4  \w    -83.00 -12.00   1.00   40.00    --  -17.00   0.00-150.00   71
  5  \w    -44.00 -24.00   1.00   40.00    --  -17.00  72.00-180.00   20
  6  \w   -107.00  22.00   1.00   40.00    --  -17.00 -72.00-180.00  129
  7  \w    -77.00 -27.00   1.00   40.00    --  -17.00 -72.00   0.00   50
;
_diffrn_measurement_device 'four-circle \k goniometer'
_diffrn_measurement_device_type
'Rigaku FRE+ equipped with VHF Varimax confocal mirrors and an AFC12 goniometer and HG Saturn 724+ detector'
_diffrn_measurement_method 'profile data from \w-scans'
_diffrn_measurement_specimen_support 'MiTeGen MicroLoop'
_diffrn_orient_matrix_type 'CrysAlisPro convention (1999,Acta A55,543-557)'
_diffrn_orient_matrix_UB_11 0.0173248000
_diffrn_orient_matrix_UB_12 0.0494582000
_diffrn_orient_matrix_UB_13 -0.0179306000
_diffrn_orient_matrix_UB_21 0.0492857000
_diffrn_orient_matrix_UB_22 -0.0186225000
_diffrn_orient_matrix_UB_23 -0.0293042000
_diffrn_orient_matrix_UB_31 -0.0705926000
_diffrn_orient_matrix_UB_32 0.0033054000
_diffrn_orient_matrix_UB_33 -0.0222108000
_diffrn_radiation_collimation 0.2
_diffrn_radiation_monochromator 'Confocal mirrors, VHF Varimax'
_diffrn_radiation_probe x-ray
_diffrn_radiation_type 'Mo K\a'
_diffrn_radiation_wavelength 0.71075
_diffrn_radiation_xray_symbol K-L~3~
_diffrn_reflns_av_R_equivalents 0.0224
_diffrn_reflns_av_unetI/netI 0.0302
_diffrn_reflns_Laue_measured_fraction_full 0.994
_diffrn_reflns_Laue_measured_fraction_max 0.992
_diffrn_reflns_limit_h_max 10
_diffrn_reflns_limit_h_min -10
_diffrn_reflns_limit_k_max 17
_diffrn_reflns_limit_k_min -17
_diffrn_reflns_limit_l_max 22
_diffrn_reflns_limit_l_min -22
_diffrn_reflns_number 24017
_diffrn_reflns_point_group_measured_fraction_full 0.994
_diffrn_reflns_point_group_measured_fraction_max 0.992
_diffrn_reflns_theta_full 25.242
_diffrn_reflns_theta_max 27.485
_diffrn_reflns_theta_min 2.522
_diffrn_source 'Rotating Anode'
_diffrn_source_current 55.0
_diffrn_source_power 2.475
_diffrn_source_target Mo
_diffrn_source_type 'Rigaku FRE+'
_diffrn_source_voltage 45.0
_exptl_absorpt_coefficient_mu 0.106
_exptl_absorpt_correction_T_max 1.00000
_exptl_absorpt_correction_T_min 0.97453
_exptl_absorpt_correction_type multi-scan
_exptl_absorpt_process_details
;
CrysAlisPro 1.171.40.79a (Rigaku Oxford Diffraction, 2020)
Empirical absorption correction using spherical harmonics,
 implemented in SCALE3 ABSPACK scaling algorithm.
;
_exptl_crystal_colour 'metallic dark black'
_exptl_crystal_colour_lustre metallic
_exptl_crystal_colour_modifier dark
_exptl_crystal_colour_primary black
_exptl_crystal_density_diffrn 1.356
_exptl_crystal_description plate
_exptl_crystal_F_000 822
_exptl_crystal_size_max 0.1
_exptl_crystal_size_mid 0.09
_exptl_crystal_size_min 0.02
_refine_diff_density_max 0.310
_refine_diff_density_min -0.208
_refine_diff_density_rms 0.042
_refine_ls_extinction_method none
_refine_ls_goodness_of_fit_ref 1.037
_refine_ls_hydrogen_treatment constr
_refine_ls_matrix_type full
_refine_ls_number_parameters 514
_refine_ls_number_reflns 8743
_refine_ls_number_restraints 0
_refine_ls_restrained_S_all 1.037
_refine_ls_R_factor_all 0.0583
_refine_ls_R_factor_gt 0.0375
_refine_ls_shift/su_max 0.001
_refine_ls_shift/su_mean 0.000
_refine_ls_structure_factor_coef Fsqd
_refine_ls_weighting_details 'w=1/[\s^2^(Fo^2^)+(0.0469P)^2^+0.3689P] where P=(Fo^2^+2Fc^2^)/3'
_refine_ls_weighting_scheme calc
_refine_ls_wR_factor_gt 0.0879
_refine_ls_wR_factor_ref 0.0946
_reflns_Friedel_coverage 0.000
_reflns_number_gt 6598
_reflns_number_total 8743
_reflns_threshold_expression 'I > 2\s(I)'
_cod_data_source_file d1ce01075a2.cif
_cod_data_source_block MCG4
_cod_depositor_comments 'Adding full bibliography for 7243509--7243513.cif.'
_cod_database_code 7243511
_shelx_shelxl_version_number 2018/3
_chemical_oxdiff_formula 'C12H4N4 C8H16O4 Li'
_shelx_space_group_comment
;
The symmetry employed for this shelxl refinement is uniquely defined
by the following loop, which should always be used as a source of
symmetry information in preference to the above space-group names.
They are only intended as comments.
;
_shelx_estimated_absorpt_t_max 0.998
_shelx_estimated_absorpt_t_min 0.989
_reflns_odcompleteness_completeness 99.26
_reflns_odcompleteness_iscentric 1
_reflns_odcompleteness_theta 27.42
_olex2_refinement_description
;
1. Fixed Uiso
 At 1.2 times of:
  All C(H) groups, All C(H,H) groups
2.a Secondary CH2 refined with riding coordinates:
 C301(H30A,H30B), C302(H30C,H30D), C303(H30E,H30F), C304(H30G,H30H), C305(H30I,
 H30J), C306(H30K,H30L), C307(H30M,H30N), C308(H30O,H30P), C309(H30Q,H30R),
 C310(H31A,H31B), C311(H31C,H31D), C312(H31E,H31F), C313(H31G,H31H), C314(H31I,
 H31J), C315(H31K,H31L), C316(H31M,H31N)
2.b Aromatic/amide H refined with riding coordinates:
 C102(H102), C103(H103), C105(H105), C106(H106), C202(H202), C203(H203),
 C205(H205), C206(H206)
;
_olex2_diffrn_ambient_temperature_device 'Oxford Cryosystems'
_olex2_exptl_crystal_mounting_method 'The crystal was mounted on a MITIGEN holder in perfluoroether oil'
_olex2_submission_special_instructions 'No special instructions were received'
_oxdiff_exptl_absorpt_empirical_details
;
Empirical correction (ABSPACK) includes:
- Absorption correction using spherical harmonics
- Frame scaling
;
_oxdiff_exptl_absorpt_empirical_full_max 2.687
_oxdiff_exptl_absorpt_empirical_full_min 0.706

loop_
_space_group_symop_operation_xyz
'x, y, z'
'-x, -y, -z'

loop_
_atom_site_label
_atom_site_type_symbol
_atom_site_fract_x
_atom_site_fract_y
_atom_site_fract_z
_atom_site_U_iso_or_equiv
_atom_site_adp_type
_atom_site_occupancy
_atom_site_site_symmetry_order
_atom_site_calc_flag
_atom_site_refinement_flags_posn
_atom_site_refinement_flags_adp
_atom_site_refinement_flags_occupancy
_atom_site_disorder_assembly
_atom_site_disorder_group
Na1 Na 0.24803(6) 0.24994(4) 0.49583(3) 0.01464(12) Uani 1 1 d . . . . .
C101 C -0.37532(16) 0.10961(10) 0.91716(7) 0.0161(3) Uani 1 1 d . . . . .
C102 C -0.46505(16) 0.12402(10) 0.98721(7) 0.0167(3) Uani 1 1 d . . . . .
H102 H -0.582494 0.124664 0.990237 0.020 Uiso 1 1 calc R U . . .
C103 C -0.38478(16) 0.13673(10) 1.04914(7) 0.0165(3) Uani 1 1 d . . . . .
H103 H -0.446955 0.145494 1.094978 0.020 Uiso 1 1 calc R U . . .
C104 C -0.20754(16) 0.13716(10) 1.04662(7) 0.0161(3) Uani 1 1 d . . . . .
C105 C -0.11818(16) 0.12582(10) 0.97578(7) 0.0176(3) Uani 1 1 d . . . . .
H105 H -0.001174 0.128584 0.971920 0.021 Uiso 1 1 calc R U . . .
C106 C -0.19787(16) 0.11123(10) 0.91430(7) 0.0173(3) Uani 1 1 d . . . . .
H106 H -0.135545 0.101928 0.868624 0.021 Uiso 1 1 calc R U . . .
C107 C -0.45627(16) 0.09156(10) 0.85445(7) 0.0170(3) Uani 1 1 d . . . . .
C108 C -0.12327(16) 0.14706(10) 1.11060(7) 0.0175(3) Uani 1 1 d . . . . .
C109 C -0.63253(17) 0.09439(10) 0.85321(7) 0.0192(3) Uani 1 1 d . . . . .
C110 C -0.36525(16) 0.06748(10) 0.78797(7) 0.0186(3) Uani 1 1 d . . . . .
C111 C 0.05319(17) 0.14848(11) 1.10846(7) 0.0206(3) Uani 1 1 d . . . . .
C112 C -0.20758(17) 0.14953(11) 1.18376(8) 0.0206(3) Uani 1 1 d . . . . .
N101 N -0.77468(15) 0.09703(10) 0.85079(7) 0.0263(3) Uani 1 1 d . . . . .
N102 N -0.29192(15) 0.04722(10) 0.73452(7) 0.0248(3) Uani 1 1 d . . . . .
N103 N 0.19548(15) 0.14957(11) 1.10683(7) 0.0300(3) Uani 1 1 d . . . . .
N104 N -0.27322(16) 0.14994(10) 1.24332(7) 0.0295(3) Uani 1 1 d . . . . .
C201 C 0.68190(16) 0.36276(10) -0.04146(7) 0.0161(3) Uani 1 1 d . . . . .
C202 C 0.59417(16) 0.37553(10) 0.02938(7) 0.0166(3) Uani 1 1 d . . . . .
H202 H 0.477176 0.372724 0.034005 0.020 Uiso 1 1 calc R U . . .
C203 C 0.67619(16) 0.39159(10) 0.08996(7) 0.0171(3) Uani 1 1 d . . . . .
H203 H 0.615182 0.401707 0.135764 0.021 Uiso 1 1 calc R U . . .
C204 C 0.85316(15) 0.39354(10) 0.08597(7) 0.0158(3) Uani 1 1 d . . . . .
C205 C 0.94139(16) 0.37681(10) 0.01623(7) 0.0171(3) Uani 1 1 d . . . . .
H205 H 1.058895 0.375423 0.012770 0.020 Uiso 1 1 calc R U . . .
C206 C 0.85931(16) 0.36293(10) -0.04485(7) 0.0170(3) Uani 1 1 d . . . . .
H206 H 0.920361 0.353143 -0.090721 0.020 Uiso 1 1 calc R U . . .
C207 C 0.59554(16) 0.35161(10) -0.10453(7) 0.0169(3) Uani 1 1 d . . . . .
C208 C 0.93596(16) 0.41428(10) 0.14723(7) 0.0174(3) Uani 1 1 d . . . . .
C209 C 0.41895(17) 0.34933(10) -0.10072(7) 0.0190(3) Uani 1 1 d . . . . .
C210 C 0.67632(17) 0.34747(11) -0.17813(8) 0.0211(3) Uani 1 1 d . . . . .
C211 C 1.11259(17) 0.41136(10) 0.14746(7) 0.0185(3) Uani 1 1 d . . . . .
C212 C 0.84696(16) 0.44206(10) 0.21274(7) 0.0185(3) Uani 1 1 d . . . . .
N201 N 0.27715(15) 0.34691(10) -0.09768(7) 0.0272(3) Uani 1 1 d . . . . .
N202 N 0.73770(16) 0.34546(11) -0.23817(7) 0.0320(3) Uani 1 1 d . . . . .
N203 N 1.25472(14) 0.40858(10) 0.14915(7) 0.0246(3) Uani 1 1 d . . . . .
N204 N 0.77430(14) 0.46573(10) 0.26528(7) 0.0245(3) Uani 1 1 d . . . . .
O301 O 0.26589(10) 0.33882(7) 0.60476(5) 0.0170(2) Uani 1 1 d . . . . .
O302 O 0.52923(10) 0.22858(7) 0.54239(5) 0.0166(2) Uani 1 1 d . . . . .
O303 O 0.32218(10) 0.07169(7) 0.54452(5) 0.01510(19) Uani 1 1 d . . . . .
O304 O 0.06248(11) 0.18188(7) 0.60778(5) 0.0177(2) Uani 1 1 d . . . . .
O305 O 0.01355(10) 0.37131(7) 0.46350(5) 0.01566(19) Uani 1 1 d . . . . .
O306 O 0.05703(10) 0.18328(7) 0.41682(5) 0.0166(2) Uani 1 1 d . . . . .
O307 O 0.38483(10) 0.22033(7) 0.37187(5) 0.0167(2) Uani 1 1 d . . . . .
O308 O 0.34273(10) 0.40901(7) 0.41621(5) 0.01543(19) Uani 1 1 d . . . . .
C301 C 0.02991(16) 0.25223(11) 0.65769(8) 0.0212(3) Uani 1 1 d . . . . .
H30A H -0.026940 0.219382 0.706187 0.025 Uiso 1 1 calc R U . . .
H30B H -0.045128 0.307879 0.632731 0.025 Uiso 1 1 calc R U . . .
C302 C 0.18669(17) 0.29356(11) 0.67633(7) 0.0211(3) Uani 1 1 d . . . . .
H30C H 0.160168 0.343668 0.709502 0.025 Uiso 1 1 calc R U . . .
H30D H 0.260504 0.239277 0.704014 0.025 Uiso 1 1 calc R U . . .
C303 C 0.43538(15) 0.35716(10) 0.61065(8) 0.0187(3) Uani 1 1 d . . . . .
H30E H 0.446756 0.383317 0.658263 0.022 Uiso 1 1 calc R U . . .
H30F H 0.470332 0.408547 0.566135 0.022 Uiso 1 1 calc R U . . .
C304 C 0.54705(16) 0.26316(10) 0.61236(8) 0.0194(3) Uani 1 1 d . . . . .
H30G H 0.663606 0.277533 0.616503 0.023 Uiso 1 1 calc R U . . .
H30H H 0.515094 0.211602 0.657351 0.023 Uiso 1 1 calc R U . . .
C305 C 0.59219(15) 0.12770(10) 0.54441(8) 0.0178(3) Uani 1 1 d . . . . .
H30I H 0.697482 0.116188 0.571051 0.021 Uiso 1 1 calc R U . . .
H30J H 0.615972 0.116911 0.490980 0.021 Uiso 1 1 calc R U . . .
C306 C 0.47160(15) 0.05347(10) 0.58538(7) 0.0163(3) Uani 1 1 d . . . . .
H30K H 0.518237 -0.015554 0.585724 0.020 Uiso 1 1 calc R U . . .
H30L H 0.448869 0.062040 0.639409 0.020 Uiso 1 1 calc R U . . .
C307 C 0.18325(15) 0.02580(10) 0.58753(7) 0.0169(3) Uani 1 1 d . . . . .
H30M H 0.218275 -0.042824 0.613251 0.020 Uiso 1 1 calc R U . . .
H30N H 0.096695 0.021068 0.551714 0.020 Uiso 1 1 calc R U . . .
C308 C 0.11156(16) 0.08393(10) 0.64755(7) 0.0181(3) Uani 1 1 d . . . . .
H30O H 0.014890 0.051259 0.675927 0.022 Uiso 1 1 calc R U . . .
H30P H 0.195467 0.087309 0.684977 0.022 Uiso 1 1 calc R U . . .
C309 C -0.11945(15) 0.32067(11) 0.44255(8) 0.0197(3) Uani 1 1 d . . . . .
H30Q H -0.208208 0.370351 0.421736 0.024 Uiso 1 1 calc R U . . .
H30R H -0.166111 0.276931 0.489070 0.024 Uiso 1 1 calc R U . . .
C310 C 0.04859(15) 0.46063(10) 0.40961(7) 0.0157(3) Uani 1 1 d . . . . .
H31A H -0.034001 0.515346 0.417199 0.019 Uiso 1 1 calc R U . . .
H31B H 0.043997 0.449633 0.356167 0.019 Uiso 1 1 calc R U . . .
C311 C 0.22020(15) 0.48764(10) 0.42334(7) 0.0160(3) Uani 1 1 d . . . . .
H31C H 0.248541 0.548376 0.385688 0.019 Uiso 1 1 calc R U . . .
H31D H 0.220676 0.503042 0.475691 0.019 Uiso 1 1 calc R U . . .
C312 C 0.38794(16) 0.40118(10) 0.33799(7) 0.0179(3) Uani 1 1 d . . . . .
H31E H 0.457215 0.456397 0.313292 0.022 Uiso 1 1 calc R U . . .
H31F H 0.287602 0.404873 0.308319 0.022 Uiso 1 1 calc R U . . .
C313 C 0.48305(15) 0.30248(10) 0.33948(8) 0.0194(3) Uani 1 1 d . . . . .
H31G H 0.521933 0.296765 0.286233 0.023 Uiso 1 1 calc R U . . .
H31H H 0.581678 0.299481 0.370172 0.023 Uiso 1 1 calc R U . . .
C314 C 0.28260(16) 0.19345(10) 0.31756(7) 0.0181(3) Uani 1 1 d . . . . .
H31I H 0.349108 0.153733 0.283983 0.022 Uiso 1 1 calc R U . . .
H31J H 0.233556 0.254179 0.284647 0.022 Uiso 1 1 calc R U . . .
C315 C 0.14746(16) 0.13270(10) 0.36221(7) 0.0174(3) Uani 1 1 d . . . . .
H31K H 0.070040 0.117721 0.325631 0.021 Uiso 1 1 calc R U . . .
H31L H 0.197451 0.068456 0.389742 0.021 Uiso 1 1 calc R U . . .
C316 C -0.06206(16) 0.25836(11) 0.38278(8) 0.0203(3) Uani 1 1 d . . . . .
H31M H -0.157084 0.227093 0.366941 0.024 Uiso 1 1 calc R U . . .
H31N H -0.011646 0.300827 0.336576 0.024 Uiso 1 1 calc R U . . .

loop_
_atom_site_aniso_label
_atom_site_aniso_U_11
_atom_site_aniso_U_22
_atom_site_aniso_U_33
_atom_site_aniso_U_23
_atom_site_aniso_U_13
_atom_site_aniso_U_12
Na1 0.0143(2) 0.0145(3) 0.0151(3) -0.00254(19) -0.00222(18) -0.00036(19)
C101 0.0197(6) 0.0123(7) 0.0156(6) -0.0004(5) -0.0013(5) -0.0017(5)
C102 0.0162(6) 0.0144(7) 0.0183(7) -0.0010(5) 0.0010(5) -0.0009(5)
C103 0.0198(6) 0.0152(7) 0.0138(6) -0.0019(5) 0.0021(5) -0.0012(5)
C104 0.0202(6) 0.0118(7) 0.0154(6) -0.0005(5) -0.0016(5) -0.0003(5)
C105 0.0166(6) 0.0180(7) 0.0175(7) -0.0029(5) -0.0001(5) 0.0004(5)
C106 0.0201(6) 0.0163(7) 0.0151(6) -0.0036(5) 0.0012(5) -0.0002(5)
C107 0.0200(6) 0.0153(7) 0.0152(6) -0.0015(5) -0.0013(5) -0.0008(5)
C108 0.0206(6) 0.0159(7) 0.0157(6) -0.0026(5) -0.0020(5) 0.0012(5)
C109 0.0269(7) 0.0167(7) 0.0142(6) -0.0024(5) -0.0025(5) -0.0027(6)
C110 0.0217(7) 0.0178(7) 0.0167(7) -0.0021(5) -0.0060(5) -0.0020(5)
C111 0.0261(7) 0.0210(8) 0.0150(7) -0.0040(5) -0.0046(5) 0.0011(6)
C112 0.0242(7) 0.0201(8) 0.0176(7) -0.0034(5) -0.0069(5) 0.0027(6)
N101 0.0248(7) 0.0293(8) 0.0251(6) -0.0047(5) -0.0035(5) -0.0041(5)
N102 0.0261(6) 0.0300(8) 0.0193(6) -0.0075(5) -0.0033(5) 0.0009(5)
N103 0.0255(7) 0.0372(8) 0.0280(7) -0.0071(6) -0.0054(5) -0.0001(6)
N104 0.0342(7) 0.0347(8) 0.0190(6) -0.0064(5) -0.0025(5) 0.0069(6)
C201 0.0205(6) 0.0121(7) 0.0149(6) -0.0008(5) -0.0012(5) -0.0003(5)
C202 0.0156(6) 0.0162(7) 0.0174(6) -0.0020(5) 0.0002(5) -0.0013(5)
C203 0.0192(6) 0.0165(7) 0.0152(6) -0.0030(5) 0.0014(5) -0.0003(5)
C204 0.0184(6) 0.0119(7) 0.0160(6) -0.0001(5) -0.0007(5) -0.0009(5)
C205 0.0166(6) 0.0155(7) 0.0178(7) -0.0006(5) 0.0009(5) -0.0017(5)
C206 0.0204(6) 0.0150(7) 0.0146(6) -0.0017(5) 0.0027(5) 0.0002(5)
C207 0.0195(6) 0.0159(7) 0.0149(6) -0.0030(5) -0.0010(5) 0.0016(5)
C208 0.0193(6) 0.0169(7) 0.0156(6) -0.0015(5) -0.0015(5) -0.0018(5)
C209 0.0255(7) 0.0179(7) 0.0138(6) -0.0040(5) -0.0030(5) 0.0016(6)
C210 0.0246(7) 0.0206(8) 0.0178(7) -0.0031(5) -0.0052(5) 0.0034(6)
C211 0.0245(7) 0.0170(7) 0.0138(6) -0.0013(5) -0.0024(5) -0.0035(5)
C212 0.0191(6) 0.0196(7) 0.0168(7) -0.0008(5) -0.0058(5) -0.0037(5)
N201 0.0238(7) 0.0333(8) 0.0248(6) -0.0064(5) -0.0037(5) 0.0011(5)
N202 0.0380(7) 0.0376(9) 0.0179(6) -0.0053(5) -0.0002(5) 0.0123(6)
N203 0.0229(6) 0.0281(7) 0.0221(6) -0.0026(5) -0.0030(5) -0.0028(5)
N204 0.0245(6) 0.0303(8) 0.0198(6) -0.0059(5) -0.0030(5) -0.0039(5)
O301 0.0157(4) 0.0171(5) 0.0181(5) -0.0027(4) -0.0017(3) -0.0019(4)
O302 0.0173(4) 0.0133(5) 0.0198(5) -0.0041(4) -0.0035(3) -0.0002(4)
O303 0.0130(4) 0.0170(5) 0.0151(4) -0.0018(3) -0.0011(3) -0.0025(4)
O304 0.0189(5) 0.0141(5) 0.0202(5) -0.0042(4) 0.0003(4) 0.0002(4)
O305 0.0147(4) 0.0142(5) 0.0185(5) -0.0029(4) -0.0020(3) -0.0032(4)
O306 0.0147(4) 0.0153(5) 0.0201(5) -0.0049(4) -0.0024(3) 0.0024(4)
O307 0.0159(4) 0.0157(5) 0.0193(5) -0.0043(4) -0.0022(3) -0.0036(4)
O308 0.0142(4) 0.0165(5) 0.0159(4) -0.0053(4) 0.0006(3) 0.0010(4)
C301 0.0222(7) 0.0167(8) 0.0248(7) -0.0070(6) 0.0060(5) 0.0005(6)
C302 0.0270(7) 0.0198(8) 0.0172(7) -0.0057(5) 0.0021(5) -0.0022(6)
C303 0.0173(6) 0.0158(7) 0.0247(7) -0.0057(5) -0.0047(5) -0.0031(5)
C304 0.0185(6) 0.0192(8) 0.0228(7) -0.0076(5) -0.0080(5) -0.0003(5)
C305 0.0148(6) 0.0154(7) 0.0235(7) -0.0054(5) -0.0017(5) 0.0018(5)
C306 0.0142(6) 0.0157(7) 0.0195(7) -0.0035(5) -0.0046(5) 0.0003(5)
C307 0.0165(6) 0.0149(7) 0.0194(7) -0.0031(5) 0.0013(5) -0.0052(5)
C308 0.0195(6) 0.0150(7) 0.0188(7) -0.0017(5) 0.0025(5) -0.0024(5)
C309 0.0115(6) 0.0189(8) 0.0306(8) -0.0087(6) -0.0021(5) -0.0016(5)
C310 0.0143(6) 0.0139(7) 0.0179(6) -0.0014(5) -0.0008(5) 0.0007(5)
C311 0.0165(6) 0.0125(7) 0.0193(7) -0.0044(5) -0.0001(5) -0.0003(5)
C312 0.0183(6) 0.0176(7) 0.0178(6) -0.0039(5) 0.0051(5) -0.0042(5)
C313 0.0136(6) 0.0190(7) 0.0263(7) -0.0070(5) 0.0047(5) -0.0038(5)
C314 0.0205(6) 0.0186(7) 0.0168(7) -0.0062(5) -0.0017(5) -0.0030(5)
C315 0.0176(6) 0.0136(7) 0.0225(7) -0.0069(5) -0.0022(5) -0.0001(5)
C316 0.0156(6) 0.0179(7) 0.0297(7) -0.0090(6) -0.0099(5) 0.0037(5)

loop_
_atom_type_symbol
_atom_type_description
_atom_type_scat_dispersion_real
_atom_type_scat_dispersion_imag
_atom_type_scat_source
C C 0.0033 0.0016 'International Tables Vol C Tables 4.2.6.8 and 6.1.1.4'
H H 0.0000 0.0000 'International Tables Vol C Tables 4.2.6.8 and 6.1.1.4'
N N 0.0061 0.0033 'International Tables Vol C Tables 4.2.6.8 and 6.1.1.4'
Na Na 0.0362 0.0249 'International Tables Vol C Tables 4.2.6.8 and 6.1.1.4'
O O 0.0106 0.0060 'International Tables Vol C Tables 4.2.6.8 and 6.1.1.4'

loop_
_geom_angle_atom_site_label_1
_geom_angle_atom_site_label_2
_geom_angle_atom_site_label_3
_geom_angle
_geom_angle_site_symmetry_1
_geom_angle_site_symmetry_3
_geom_angle_publ_flag
O301 Na1 O308 83.50(3) . . ?
O302 Na1 O301 69.39(3) . . ?
O302 Na1 O303 69.84(3) . . ?
O302 Na1 O304 106.22(3) . . ?
O302 Na1 O306 143.45(4) . . ?
O302 Na1 O307 84.93(3) . . ?
O302 Na1 O308 84.66(3) . . ?
O303 Na1 O301 107.24(3) . . ?
O303 Na1 O304 68.93(3) . . ?
O303 Na1 O306 83.44(3) . . ?
O303 Na1 O307 85.34(3) . . ?
O303 Na1 O308 145.64(3) . . ?
O304 Na1 O301 68.42(3) . . ?
O304 Na1 O306 85.75(3) . . ?
O304 Na1 O307 145.33(4) . . ?
O304 Na1 O308 142.89(4) . . ?
O305 Na1 O301 83.12(3) . . ?
O305 Na1 O302 143.92(4) . . ?
O305 Na1 O303 143.31(3) . . ?
O305 Na1 O304 83.55(3) . . ?
O305 Na1 O306 70.35(3) . . ?
O305 Na1 O307 106.87(3) . . ?
O305 Na1 O308 68.96(3) . . ?
O306 Na1 O301 144.94(3) . . ?
O306 Na1 O308 106.67(3) . . ?
O307 Na1 O301 144.29(3) . . ?
O307 Na1 O306 67.99(3) . . ?
O307 Na1 O308 69.35(3) . . ?
C102 C101 C106 117.79(11) . . ?
C107 C101 C102 121.46(11) . . ?
C107 C101 C106 120.73(11) . . ?
C101 C102 H102 119.5 . . ?
C103 C102 C101 121.06(12) . . ?
C103 C102 H102 119.5 . . ?
C102 C103 H103 119.4 . . ?
C102 C103 C104 121.16(11) . . ?
C104 C103 H103 119.4 . . ?
C103 C104 C105 117.76(11) . . ?
C108 C104 C103 121.72(11) . . ?
C108 C104 C105 120.52(12) . . ?
C104 C105 H105 119.4 . . ?
C106 C105 C104 121.16(12) . . ?
C106 C105 H105 119.4 . . ?
C101 C106 H106 119.5 . . ?
C105 C106 C101 121.02(12) . . ?
C105 C106 H106 119.5 . . ?
C101 C107 C109 122.61(12) . . ?
C101 C107 C110 121.12(12) . . ?
C110 C107 C109 116.27(11) . . ?
C104 C108 C111 122.14(12) . . ?
C104 C108 C112 121.72(12) . . ?
C112 C108 C111 116.00(11) . . ?
N101 C109 C107 178.79(14) . . ?
N102 C110 C107 179.44(16) . . ?
N103 C111 C108 179.9(2) . . ?
N104 C112 C108 178.59(16) . . ?
C202 C201 C206 117.77(11) . . ?
C207 C201 C202 120.32(12) . . ?
C207 C201 C206 121.91(11) . . ?
C201 C202 H202 119.5 . . ?
C203 C202 C201 120.90(12) . . ?
C203 C202 H202 119.5 . . ?
C202 C203 H203 119.4 . . ?
C202 C203 C204 121.20(11) . . ?
C204 C203 H203 119.4 . . ?
C203 C204 C205 117.88(11) . . ?
C208 C204 C203 120.84(11) . . ?
C208 C204 C205 121.26(11) . . ?
C204 C205 H205 119.5 . . ?
C206 C205 C204 120.92(12) . . ?
C206 C205 H205 119.5 . . ?
C201 C206 H206 119.4 . . ?
C205 C206 C201 121.26(12) . . ?
C205 C206 H206 119.4 . . ?
C201 C207 C209 121.96(11) . . ?
C201 C207 C210 122.24(12) . . ?
C210 C207 C209 115.71(11) . . ?
C204 C208 C211 122.62(12) . . ?
C204 C208 C212 121.12(12) . . ?
C212 C208 C211 116.25(11) . . ?
N201 C209 C207 179.60(16) . . ?
N202 C210 C207 178.22(15) . . ?
N203 C211 C208 178.70(14) . . ?
N204 C212 C208 179.14(16) . . ?
C302 O301 Na1 115.43(8) . . ?
C303 O301 Na1 108.46(7) . . ?
C303 O301 C302 113.71(10) . . ?
C304 O302 Na1 115.12(7) . . ?
C304 O302 C305 113.68(10) . . ?
C305 O302 Na1 109.30(7) . . ?
C306 O303 Na1 114.02(7) . . ?
C307 O303 Na1 109.62(7) . . ?
C307 O303 C306 113.34(9) . . ?
C301 O304 Na1 110.68(7) . . ?
C308 O304 Na1 115.10(7) . . ?
C308 O304 C301 113.29(10) . . ?
C309 O305 Na1 108.65(7) . . ?
C309 O305 C310 113.39(10) . . ?
C310 O305 Na1 116.43(7) . . ?
C315 O306 Na1 110.93(7) . . ?
C316 O306 Na1 111.92(7) . . ?
C316 O306 C315 113.42(10) . . ?
C313 O307 Na1 109.09(7) . . ?
C314 O307 Na1 117.14(7) . . ?
C314 O307 C313 113.16(10) . . ?
C311 O308 Na1 108.96(7) . . ?
C311 O308 C312 113.58(10) . . ?
C312 O308 Na1 112.92(7) . . ?
O304 C301 H30A 109.2 . . ?
O304 C301 H30B 109.2 . . ?
O304 C301 C302 112.00(10) . . ?
H30A C301 H30B 107.9 . . ?
C302 C301 H30A 109.2 . . ?
C302 C301 H30B 109.2 . . ?
O301 C302 C301 107.32(10) . . ?
O301 C302 H30C 110.3 . . ?
O301 C302 H30D 110.3 . . ?
C301 C302 H30C 110.3 . . ?
C301 C302 H30D 110.3 . . ?
H30C C302 H30D 108.5 . . ?
O301 C303 H30E 109.3 . . ?
O301 C303 H30F 109.3 . . ?
O301 C303 C304 111.54(10) . . ?
H30E C303 H30F 108.0 . . ?
C304 C303 H30E 109.3 . . ?
C304 C303 H30F 109.3 . . ?
O302 C304 C303 107.68(10) . . ?
O302 C304 H30G 110.2 . . ?
O302 C304 H30H 110.2 . . ?
C303 C304 H30G 110.2 . . ?
C303 C304 H30H 110.2 . . ?
H30G C304 H30H 108.5 . . ?
O302 C305 H30I 109.2 . . ?
O302 C305 H30J 109.2 . . ?
O302 C305 C306 112.03(10) . . ?
H30I C305 H30J 107.9 . . ?
C306 C305 H30I 109.2 . . ?
C306 C305 H30J 109.2 . . ?
O303 C306 C305 107.44(10) . . ?
O303 C306 H30K 110.2 . . ?
O303 C306 H30L 110.2 . . ?
C305 C306 H30K 110.2 . . ?
C305 C306 H30L 110.2 . . ?
H30K C306 H30L 108.5 . . ?
O303 C307 H30M 109.2 . . ?
O303 C307 H30N 109.2 . . ?
O303 C307 C308 111.87(10) . . ?
H30M C307 H30N 107.9 . . ?
C308 C307 H30M 109.2 . . ?
C308 C307 H30N 109.2 . . ?
O304 C308 C307 107.15(10) . . ?
O304 C308 H30O 110.3 . . ?
O304 C308 H30P 110.3 . . ?
C307 C308 H30O 110.3 . . ?
C307 C308 H30P 110.3 . . ?
H30O C308 H30P 108.5 . . ?
O305 C309 H30Q 109.3 . . ?
O305 C309 H30R 109.3 . . ?
O305 C309 C316 111.53(10) . . ?
H30Q C309 H30R 108.0 . . ?
C316 C309 H30Q 109.3 . . ?
C316 C309 H30R 109.3 . . ?
O305 C310 H31A 110.2 . . ?
O305 C310 H31B 110.2 . . ?
O305 C310 C311 107.68(10) . . ?
H31A C310 H31B 108.5 . . ?
C311 C310 H31A 110.2 . . ?
C311 C310 H31B 110.2 . . ?
O308 C311 C310 112.14(10) . . ?
O308 C311 H31C 109.2 . . ?
O308 C311 H31D 109.2 . . ?
C310 C311 H31C 109.2 . . ?
C310 C311 H31D 109.2 . . ?
H31C C311 H31D 107.9 . . ?
O308 C312 H31E 110.2 . . ?
O308 C312 H31F 110.2 . . ?
O308 C312 C313 107.42(11) . . ?
H31E C312 H31F 108.5 . . ?
C313 C312 H31E 110.2 . . ?
C313 C312 H31F 110.2 . . ?
O307 C313 C312 112.01(10) . . ?
O307 C313 H31G 109.2 . . ?
O307 C313 H31H 109.2 . . ?
C312 C313 H31G 109.2 . . ?
C312 C313 H31H 109.2 . . ?
H31G C313 H31H 107.9 . . ?
O307 C314 H31I 110.1 . . ?
O307 C314 H31J 110.1 . . ?
O307 C314 C315 107.87(10) . . ?
H31I C314 H31J 108.4 . . ?
C315 C314 H31I 110.1 . . ?
C315 C314 H31J 110.1 . . ?
O306 C315 C314 112.42(11) . . ?
O306 C315 H31K 109.1 . . ?
O306 C315 H31L 109.1 . . ?
C314 C315 H31K 109.1 . . ?
C314 C315 H31L 109.1 . . ?
H31K C315 H31L 107.9 . . ?
O306 C316 C309 107.62(10) . . ?
O306 C316 H31M 110.2 . . ?
O306 C316 H31N 110.2 . . ?
C309 C316 H31M 110.2 . . ?
C309 C316 H31N 110.2 . . ?
H31M C316 H31N 108.5 . . ?

loop_
_geom_bond_atom_site_label_1
_geom_bond_atom_site_label_2
_geom_bond_distance
_geom_bond_site_symmetry_2
_geom_bond_publ_flag
Na1 O301 2.4896(10) . ?
Na1 O302 2.4533(10) . ?
Na1 O303 2.4664(10) . ?
Na1 O304 2.4814(10) . ?
Na1 O305 2.4500(10) . ?
Na1 O306 2.4864(10) . ?
Na1 O307 2.4844(10) . ?
Na1 O308 2.4951(10) . ?
C101 C102 1.4360(17) . ?
C101 C106 1.4384(18) . ?
C101 C107 1.3968(18) . ?
C102 H102 0.9500 . ?
C102 C103 1.3569(18) . ?
C103 H103 0.9500 . ?
C103 C104 1.4357(18) . ?
C104 C105 1.4361(17) . ?
C104 C108 1.3941(18) . ?
C105 H105 0.9500 . ?
C105 C106 1.3559(18) . ?
C106 H106 0.9500 . ?
C107 C109 1.4287(18) . ?
C107 C110 1.4283(18) . ?
C108 C111 1.4306(19) . ?
C108 C112 1.4296(18) . ?
C109 N101 1.1541(18) . ?
C110 N102 1.1533(17) . ?
C111 N103 1.1536(18) . ?
C112 N104 1.1504(18) . ?
C201 C202 1.4351(17) . ?
C201 C206 1.4363(18) . ?
C201 C207 1.3948(18) . ?
C202 H202 0.9500 . ?
C202 C203 1.3595(18) . ?
C203 H203 0.9500 . ?
C203 C204 1.4344(18) . ?
C204 C205 1.4348(17) . ?
C204 C208 1.3970(18) . ?
C205 H205 0.9500 . ?
C205 C206 1.3572(18) . ?
C206 H206 0.9500 . ?
C207 C209 1.4317(18) . ?
C207 C210 1.4289(18) . ?
C208 C211 1.4304(18) . ?
C208 C212 1.4255(18) . ?
C209 N201 1.1504(18) . ?
C210 N202 1.1482(18) . ?
C211 N203 1.1526(17) . ?
C212 N204 1.1553(17) . ?
O301 C302 1.4311(15) . ?
O301 C303 1.4297(15) . ?
O302 C304 1.4289(15) . ?
O302 C305 1.4304(16) . ?
O303 C306 1.4329(14) . ?
O303 C307 1.4319(15) . ?
O304 C301 1.4288(15) . ?
O304 C308 1.4280(16) . ?
O305 C309 1.4304(15) . ?
O305 C310 1.4304(15) . ?
O306 C315 1.4297(15) . ?
O306 C316 1.4275(15) . ?
O307 C313 1.4317(15) . ?
O307 C314 1.4267(15) . ?
O308 C311 1.4277(15) . ?
O308 C312 1.4314(15) . ?
C301 H30A 0.9900 . ?
C301 H30B 0.9900 . ?
C301 C302 1.5103(19) . ?
C302 H30C 0.9900 . ?
C302 H30D 0.9900 . ?
C303 H30E 0.9900 . ?
C303 H30F 0.9900 . ?
C303 C304 1.5134(19) . ?
C304 H30G 0.9900 . ?
C304 H30H 0.9900 . ?
C305 H30I 0.9900 . ?
C305 H30J 0.9900 . ?
C305 C306 1.5107(18) . ?
C306 H30K 0.9900 . ?
C306 H30L 0.9900 . ?
C307 H30M 0.9900 . ?
C307 H30N 0.9900 . ?
C307 C308 1.5099(17) . ?
C308 H30O 0.9900 . ?
C308 H30P 0.9900 . ?
C309 H30Q 0.9900 . ?
C309 H30R 0.9900 . ?
C309 C316 1.5140(18) . ?
C310 H31A 0.9900 . ?
C310 H31B 0.9900 . ?
C310 C311 1.5130(17) . ?
C311 H31C 0.9900 . ?
C311 H31D 0.9900 . ?
C312 H31E 0.9900 . ?
C312 H31F 0.9900 . ?
C312 C313 1.5011(19) . ?
C313 H31G 0.9900 . ?
C313 H31H 0.9900 . ?
C314 H31I 0.9900 . ?
C314 H31J 0.9900 . ?
C314 C315 1.5111(18) . ?
C315 H31K 0.9900 . ?
C315 H31L 0.9900 . ?
C316 H31M 0.9900 . ?
C316 H31N 0.9900 . ?

loop_
_geom_torsion_atom_site_label_1
_geom_torsion_atom_site_label_2
_geom_torsion_atom_site_label_3
_geom_torsion_atom_site_label_4
_geom_torsion
_geom_torsion_site_symmetry_1
_geom_torsion_site_symmetry_2
_geom_torsion_site_symmetry_3
_geom_torsion_site_symmetry_4
_geom_torsion_publ_flag
Na1 O301 C302 C301 -37.67(12) . . . . ?
Na1 O301 C303 C304 -50.66(12) . . . . ?
Na1 O302 C304 C303 -37.21(12) . . . . ?
Na1 O302 C305 C306 -49.72(11) . . . . ?
Na1 O303 C306 C305 -37.98(11) . . . . ?
Na1 O303 C307 C308 -50.70(11) . . . . ?
Na1 O304 C301 C302 -48.76(12) . . . . ?
Na1 O304 C308 C307 -36.87(11) . . . . ?
Na1 O305 C309 C316 -50.36(12) . . . . ?
Na1 O305 C310 C311 -34.79(11) . . . . ?
Na1 O306 C315 C314 -48.73(12) . . . . ?
Na1 O306 C316 C309 -40.90(12) . . . . ?
Na1 O307 C313 C312 -49.20(12) . . . . ?
Na1 O307 C314 C315 -33.01(13) . . . . ?
Na1 O308 C311 C310 -49.99(11) . . . . ?
Na1 O308 C312 C313 -41.61(11) . . . . ?
C101 C102 C103 C104 0.6(2) . . . . ?
C102 C101 C106 C105 0.0(2) . . . . ?
C102 C101 C107 C109 5.3(2) . . . . ?
C102 C101 C107 C110 -173.70(12) . . . . ?
C102 C103 C104 C105 1.3(2) . . . . ?
C102 C103 C104 C108 -177.98(13) . . . . ?
C103 C104 C105 C106 -2.6(2) . . . . ?
C103 C104 C108 C111 -179.42(13) . . . . ?
C103 C104 C108 C112 4.9(2) . . . . ?
C104 C105 C106 C101 1.9(2) . . . . ?
C105 C104 C108 C111 1.3(2) . . . . ?
C105 C104 C108 C112 -174.34(13) . . . . ?
C106 C101 C102 C103 -1.30(19) . . . . ?
C106 C101 C107 C109 -176.67(13) . . . . ?
C106 C101 C107 C110 4.3(2) . . . . ?
C107 C101 C102 C103 176.80(13) . . . . ?
C107 C101 C106 C105 -178.07(13) . . . . ?
C108 C104 C105 C106 176.74(13) . . . . ?
C201 C202 C203 C204 -1.8(2) . . . . ?
C202 C201 C206 C205 -1.4(2) . . . . ?
C202 C201 C207 C209 -1.9(2) . . . . ?
C202 C201 C207 C210 174.40(13) . . . . ?
C202 C203 C204 C205 -0.7(2) . . . . ?
C202 C203 C204 C208 177.27(13) . . . . ?
C203 C204 C205 C206 2.2(2) . . . . ?
C203 C204 C208 C211 176.33(13) . . . . ?
C203 C204 C208 C212 -5.2(2) . . . . ?
C204 C205 C206 C201 -1.1(2) . . . . ?
C205 C204 C208 C211 -5.8(2) . . . . ?
C205 C204 C208 C212 172.76(13) . . . . ?
C206 C201 C202 C203 2.8(2) . . . . ?
C206 C201 C207 C209 178.67(13) . . . . ?
C206 C201 C207 C210 -5.0(2) . . . . ?
C207 C201 C202 C203 -176.60(13) . . . . ?
C207 C201 C206 C205 178.03(13) . . . . ?
C208 C204 C205 C206 -175.82(13) . . . . ?
O301 C303 C304 O302 59.88(14) . . . . ?
O302 C305 C306 O303 59.68(13) . . . . ?
O303 C307 C308 O304 59.13(13) . . . . ?
O304 C301 C302 O301 58.01(14) . . . . ?
O305 C309 C316 O306 63.06(14) . . . . ?
O305 C310 C311 O308 57.35(13) . . . . ?
O307 C314 C315 O306 54.46(14) . . . . ?
O308 C312 C313 O307 62.32(13) . . . . ?
C301 O304 C308 C307 -165.65(10) . . . . ?
C302 O301 C303 C304 79.22(13) . . . . ?
C303 O301 C302 C301 -163.96(10) . . . . ?
C304 O302 C305 C306 80.43(13) . . . . ?
C305 O302 C304 C303 -164.38(10) . . . . ?
C306 O303 C307 C308 77.95(13) . . . . ?
C307 O303 C306 C305 -164.33(10) . . . . ?
C308 O304 C301 C302 82.24(13) . . . . ?
C309 O305 C310 C311 -161.94(10) . . . . ?
C310 O305 C309 C316 80.76(13) . . . . ?
C311 O308 C312 C313 -166.32(10) . . . . ?
C312 O308 C311 C310 76.82(13) . . . . ?
C313 O307 C314 C315 -161.25(10) . . . . ?
C314 O307 C313 C312 83.10(13) . . . . ?
C315 O306 C316 C309 -167.34(10) . . . . ?
C316 O306 C315 C314 78.22(13) . . . . ?
